data_1552342
loop_
_publ_author_name
'Talavera, Maria'
'M\"uller, Robert'
'Ahrens, Theresia'
'von Hahmann, Cortney N.'
'Braun-Cula, Beatrice'
'Kaupp, Martin'
'Braun, Thomas'

_publ_section_title
;
 Activation of tetrafluoropropenes by rhodium(i) germyl and silyl
 complexes
;
_journal_name_full 'Faraday Discussions'
_journal_paper_doi 10.1039/C9FD00059C
_journal_year 2019
_chemical_formula_moiety 'C21 H17 F3 Ge'
_chemical_formula_sum 'C21 H17 F3 Ge'
_chemical_formula_weight 398.93
_space_group_crystal_system monoclinic
_space_group_IT_number 14
_space_group_name_Hall '-P 2ybc'
_space_group_name_H-M_alt 'P 1 21/c 1'
_symmetry_space_group_name_Hall '-P 2ybc'
_symmetry_space_group_name_H-M 'P 1 21/c 1'
_atom_sites_solution_hydrogens geom
_audit_creation_method SHELXL-2013
_audit_update_record
;
2019-04-24 deposited with the CCDC.    2019-06-27 downloaded from the CCDC.
;
_cell_angle_alpha 90
_cell_angle_beta 107.649(2)
_cell_angle_gamma 90
_cell_formula_units_Z 8
_cell_length_a 21.1522(11)
_cell_length_b 9.1254(4)
_cell_length_c 19.5533(9)
_cell_measurement_reflns_used 9952
_cell_measurement_temperature 100(2)
_cell_measurement_theta_max 26.41
_cell_measurement_theta_min 2.45
_cell_volume 3596.6(3)
_computing_cell_refinement 'Bruker SAINT'
_computing_data_collection 'Bruker APEX2'
_computing_data_reduction 'Bruker SAINT'
_computing_structure_refinement 'SHELXL-2013 (Sheldrick 2013)'
_computing_structure_solution 'SHELXS-2013 (Sheldrick 2008)'
_diffrn_ambient_temperature 100(2)
_diffrn_measured_fraction_theta_full 0.999
_diffrn_measured_fraction_theta_max 0.995
_diffrn_measurement_device_type 'Bruker D8 Venture'
_diffrn_measurement_method '\f and \w scans'
_diffrn_radiation_type MoK\a
_diffrn_radiation_wavelength 0.71073
_diffrn_reflns_av_R_equivalents 0.0405
_diffrn_reflns_av_unetI/netI 0.0288
_diffrn_reflns_Laue_measured_fraction_full 0.999
_diffrn_reflns_Laue_measured_fraction_max 0.995
_diffrn_reflns_limit_h_max 24
_diffrn_reflns_limit_h_min -26
_diffrn_reflns_limit_k_max 11
_diffrn_reflns_limit_k_min -11
_diffrn_reflns_limit_l_max 24
_diffrn_reflns_limit_l_min -24
_diffrn_reflns_number 36723
_diffrn_reflns_point_group_measured_fraction_full 0.999
_diffrn_reflns_point_group_measured_fraction_max 0.995
_diffrn_reflns_theta_full 25.242
_diffrn_reflns_theta_max 26.412
_diffrn_reflns_theta_min 2.186
_exptl_absorpt_coefficient_mu 1.732
_exptl_absorpt_correction_T_max 0.7454
_exptl_absorpt_correction_T_min 0.6138
_exptl_absorpt_correction_type multi-scan
_exptl_absorpt_process_details SADABS
_exptl_crystal_colour colorless
_exptl_crystal_density_diffrn 1.474
_exptl_crystal_description fragment
_exptl_crystal_F_000 1616
_exptl_crystal_size_max 0.360
_exptl_crystal_size_mid 0.180
_exptl_crystal_size_min 0.120
_refine_diff_density_max 0.838
_refine_diff_density_min -0.495
_refine_diff_density_rms 0.066
_refine_ls_extinction_method none
_refine_ls_goodness_of_fit_ref 1.016
_refine_ls_hydrogen_treatment constr
_refine_ls_matrix_type full
_refine_ls_number_parameters 451
_refine_ls_number_reflns 7353
_refine_ls_number_restraints 0
_refine_ls_restrained_S_all 1.016
_refine_ls_R_factor_all 0.0402
_refine_ls_R_factor_gt 0.0306
_refine_ls_shift/su_max 0.001
_refine_ls_shift/su_mean 0.000
_refine_ls_structure_factor_coef Fsqd
_refine_ls_weighting_details 'w=1/[\s^2^(Fo^2^)+(0.0265P)^2^+4.6616P] where P=(Fo^2^+2Fc^2^)/3'
_refine_ls_weighting_scheme calc
_refine_ls_wR_factor_gt 0.0671
_refine_ls_wR_factor_ref 0.0706
_reflns_Friedel_coverage 0.000
_reflns_number_gt 6316
_reflns_number_total 7353
_reflns_threshold_expression 'I > 2\s(I)'
_cod_data_source_file c9fd00059c2.cif
_cod_data_source_block ta5
_cod_database_code 1552342
_shelx_space_group_comment
;
The symmetry employed for this shelxl refinement is uniquely defined
by the following loop, which should always be used as a source of
symmetry information in preference to the above space-group names.
They are only intended as comments.
;
_shelx_estimated_absorpt_t_min 0.574
_shelx_estimated_absorpt_t_max 0.819
_shelxl_version_number 2013-4

loop_
_space_group_symop_operation_xyz
'x, y, z'
'-x, y+1/2, -z+1/2'
'-x, -y, -z'
'x, -y-1/2, z-1/2'

loop_
_atom_site_label
_atom_site_type_symbol
_atom_site_fract_x
_atom_site_fract_y
_atom_site_fract_z
_atom_site_U_iso_or_equiv
_atom_site_adp_type
_atom_site_occupancy
_atom_site_site_symmetry_order
_atom_site_calc_flag
_atom_site_refinement_flags_posn
_atom_site_refinement_flags_adp
Ge1 Ge 0.16151(2) 0.53585(2) 0.25340(2) 0.01408(6) Uani 1 1 d . .
F1 F 0.07870(8) 0.28929(15) 0.15772(8) 0.0330(4) Uani 1 1 d . .
F2 F 0.03790(8) 0.29002(16) 0.04247(8) 0.0351(4) Uani 1 1 d . .
F3 F -0.01476(8) 0.39506(18) 0.10672(10) 0.0423(4) Uani 1 1 d . .
C1 C 0.23812(11) 0.4079(2) 0.27008(12) 0.0155(4) Uani 1 1 d . .
C2 C 0.24999(12) 0.3247(2) 0.21537(12) 0.0188(5) Uani 1 1 d . .
H2 H 0.2182 0.3241 0.1691 0.023 Uiso 1 1 calc R U
C3 C 0.30774(13) 0.2427(3) 0.22765(14) 0.0233(5) Uani 1 1 d . .
H3 H 0.3152 0.1867 0.1899 0.028 Uiso 1 1 calc R U
C4 C 0.35442(12) 0.2426(3) 0.29494(14) 0.0266(6) Uani 1 1 d . .
H4 H 0.3943 0.1881 0.3032 0.032 Uiso 1 1 calc R U
C5 C 0.34277(12) 0.3222(3) 0.35023(14) 0.0249(5) Uani 1 1 d . .
H5 H 0.3742 0.3203 0.3967 0.030 Uiso 1 1 calc R U
C6 C 0.28544(12) 0.4045(2) 0.33790(12) 0.0206(5) Uani 1 1 d . .
H6 H 0.2781 0.4595 0.3761 0.025 Uiso 1 1 calc R U
C7 C 0.19303(11) 0.7257(2) 0.29603(11) 0.0155(4) Uani 1 1 d . .
C8 C 0.15105(12) 0.8205(2) 0.31793(12) 0.0209(5) Uani 1 1 d . .
H8 H 0.1071 0.7905 0.3139 0.025 Uiso 1 1 calc R U
C9 C 0.17284(13) 0.9581(3) 0.34559(14) 0.0262(5) Uani 1 1 d . .
H9 H 0.1435 1.0218 0.3598 0.031 Uiso 1 1 calc R U
C10 C 0.23698(14) 1.0029(3) 0.35256(13) 0.0257(5) Uani 1 1 d . .
H10 H 0.2519 1.0966 0.3720 0.031 Uiso 1 1 calc R U
C11 C 0.27937(13) 0.9104(3) 0.33106(13) 0.0239(5) Uani 1 1 d . .
H11 H 0.3234 0.9408 0.3354 0.029 Uiso 1 1 calc R U
C12 C 0.25736(12) 0.7728(2) 0.30308(12) 0.0198(5) Uani 1 1 d . .
H12 H 0.2867 0.7099 0.2885 0.024 Uiso 1 1 calc R U
C13 C 0.09544(11) 0.4609(2) 0.29518(12) 0.0167(4) Uani 1 1 d . .
C14 C 0.03271(12) 0.5249(3) 0.27953(13) 0.0202(5) Uani 1 1 d . .
H14 H 0.0211 0.6033 0.2461 0.024 Uiso 1 1 calc R U
C15 C -0.01287(12) 0.4750(3) 0.31238(14) 0.0246(5) Uani 1 1 d . .
H15 H -0.0553 0.5196 0.3015 0.029 Uiso 1 1 calc R U
C16 C 0.00334(12) 0.3603(3) 0.36099(13) 0.0244(5) Uani 1 1 d . .
H16 H -0.0278 0.3267 0.3837 0.029 Uiso 1 1 calc R U
C17 C 0.06514(13) 0.2948(3) 0.37634(13) 0.0234(5) Uani 1 1 d . .
H17 H 0.0762 0.2150 0.4090 0.028 Uiso 1 1 calc R U
C18 C 0.11105(12) 0.3456(2) 0.34398(12) 0.0194(5) Uani 1 1 d . .
H18 H 0.1536 0.3010 0.3553 0.023 Uiso 1 1 calc R U
C19 C 0.12547(11) 0.5781(2) 0.15031(12) 0.0180(5) Uani 1 1 d . .
H19 H 0.1434 0.6640 0.1360 0.022 Uiso 1 1 calc R U
C20 C 0.08121(12) 0.5111(3) 0.09668(13) 0.0207(5) Uani 1 1 d . .
H20 H 0.0708 0.5559 0.0508 0.025 Uiso 1 1 calc R U
C21 C 0.04669(12) 0.3729(3) 0.10196(13) 0.0245(5) Uani 1 1 d . .
Ge2 Ge 0.31848(2) 0.70163(2) 0.07384(2) 0.01552(6) Uani 1 1 d . .
F4 F 0.46989(8) 0.6785(2) 0.07942(9) 0.0496(5) Uani 1 1 d . .
F5 F 0.51093(9) 0.7410(3) -0.00422(10) 0.0597(6) Uani 1 1 d . .
F6 F 0.49600(10) 0.9049(3) 0.06810(12) 0.0702(6) Uani 1 1 d . .
C22 C 0.23677(11) 0.8069(2) 0.06660(12) 0.0169(5) Uani 1 1 d . .
C23 C 0.22972(12) 0.8905(2) 0.12380(13) 0.0197(5) Uani 1 1 d . .
H23 H 0.2647 0.8931 0.1678 0.024 Uiso 1 1 calc R U
C24 C 0.17198(13) 0.9699(3) 0.11694(14) 0.0259(5) Uani 1 1 d . .
H24 H 0.1677 1.0257 0.1563 0.031 Uiso 1 1 calc R U
C25 C 0.12094(13) 0.9678(3) 0.05320(15) 0.0289(6) Uani 1 1 d . .
H25 H 0.0817 1.0225 0.0487 0.035 Uiso 1 1 calc R U
C26 C 0.12688(13) 0.8859(3) -0.00427(15) 0.0277(6) Uani 1 1 d . .
H26 H 0.0917 0.8843 -0.0482 0.033 Uiso 1 1 calc R U
C27 C 0.18433(12) 0.8062(3) 0.00250(13) 0.0216(5) Uani 1 1 d . .
H27 H 0.1881 0.7502 -0.0370 0.026 Uiso 1 1 calc R U
C28 C 0.30159(12) 0.4936(2) 0.05327(11) 0.0176(5) Uani 1 1 d . .
C29 C 0.23786(12) 0.4363(3) 0.03817(12) 0.0206(5) Uani 1 1 d . .
H29 H 0.2020 0.4991 0.0379 0.025 Uiso 1 1 calc R U
C30 C 0.22619(14) 0.2882(3) 0.02359(13) 0.0261(6) Uani 1 1 d . .
H30 H 0.1825 0.2504 0.0134 0.031 Uiso 1 1 calc R U
C31 C 0.27781(15) 0.1953(3) 0.02377(13) 0.0295(6) Uani 1 1 d . .
H31 H 0.2696 0.0940 0.0137 0.035 Uiso 1 1 calc R U
C32 C 0.34148(15) 0.2503(3) 0.03861(14) 0.0316(6) Uani 1 1 d . .
H32 H 0.3771 0.1867 0.0388 0.038 Uiso 1 1 calc R U
C33 C 0.35333(13) 0.3986(3) 0.05320(13) 0.0247(5) Uani 1 1 d . .
H33 H 0.3972 0.4357 0.0633 0.030 Uiso 1 1 calc R U
C34 C 0.37978(11) 0.7330(3) 0.16885(12) 0.0199(5) Uani 1 1 d . .
C35 C 0.39201(12) 0.6209(3) 0.21960(13) 0.0236(5) Uani 1 1 d . .
H35 H 0.3714 0.5282 0.2068 0.028 Uiso 1 1 calc R U
C36 C 0.43410(13) 0.6433(3) 0.28894(14) 0.0311(6) Uani 1 1 d . .
H36 H 0.4424 0.5658 0.3230 0.037 Uiso 1 1 calc R U
C37 C 0.46387(13) 0.7787(3) 0.30826(14) 0.0346(7) Uani 1 1 d . .
H37 H 0.4927 0.7940 0.3555 0.041 Uiso 1 1 calc R U
C38 C 0.45164(13) 0.8917(3) 0.25872(14) 0.0328(6) Uani 1 1 d . .
H38 H 0.4719 0.9846 0.2721 0.039 Uiso 1 1 calc R U
C39 C 0.40971(13) 0.8695(3) 0.18928(14) 0.0268(5) Uani 1 1 d . .
H39 H 0.4014 0.9475 0.1556 0.032 Uiso 1 1 calc R U
C40 C 0.34501(13) 0.7861(3) -0.00594(13) 0.0239(5) Uani 1 1 d . .
H40 H 0.3078 0.8153 -0.0447 0.029 Uiso 1 1 calc R U
C41 C 0.40175(14) 0.8124(3) -0.01901(14) 0.0338(6) Uani 1 1 d . .
H41 H 0.3993 0.8529 -0.0645 0.041 Uiso 1 1 calc R U
C42 C 0.46799(16) 0.7847(4) 0.03035(16) 0.0449(8) Uani 1 1 d . .

loop_
_atom_site_aniso_label
_atom_site_aniso_U_11
_atom_site_aniso_U_22
_atom_site_aniso_U_33
_atom_site_aniso_U_23
_atom_site_aniso_U_13
_atom_site_aniso_U_12
Ge1 0.01574(12) 0.01216(11) 0.01566(12) -0.00090(9) 0.00672(9) -0.00081(9)
F1 0.0452(10) 0.0211(7) 0.0287(8) 0.0020(6) 0.0052(7) -0.0078(7)
F2 0.0472(10) 0.0264(8) 0.0273(8) -0.0120(6) 0.0048(7) -0.0022(7)
F3 0.0262(9) 0.0418(9) 0.0626(11) -0.0149(8) 0.0189(8) -0.0109(7)
C1 0.0167(11) 0.0129(10) 0.0187(11) 0.0009(9) 0.0081(9) -0.0015(8)
C2 0.0212(12) 0.0174(11) 0.0190(11) 0.0010(9) 0.0078(10) -0.0020(9)
C3 0.0266(13) 0.0189(11) 0.0299(13) -0.0004(10) 0.0166(11) 0.0022(10)
C4 0.0184(12) 0.0227(12) 0.0404(15) 0.0053(11) 0.0112(11) 0.0034(10)
C5 0.0189(12) 0.0261(12) 0.0263(13) 0.0031(10) 0.0019(10) -0.0002(10)
C6 0.0249(13) 0.0186(11) 0.0187(12) -0.0013(9) 0.0069(10) -0.0033(10)
C7 0.0220(12) 0.0127(10) 0.0112(10) 0.0019(8) 0.0040(9) -0.0006(9)
C8 0.0251(13) 0.0172(11) 0.0221(12) 0.0003(9) 0.0096(10) 0.0000(10)
C9 0.0365(15) 0.0166(11) 0.0299(13) -0.0019(10) 0.0166(12) 0.0033(11)
C10 0.0381(15) 0.0136(11) 0.0243(13) -0.0033(9) 0.0077(11) -0.0042(10)
C11 0.0242(13) 0.0197(11) 0.0259(13) 0.0019(10) 0.0050(10) -0.0060(10)
C12 0.0234(12) 0.0164(11) 0.0208(12) 0.0006(9) 0.0084(10) -0.0001(9)
C13 0.0190(11) 0.0144(10) 0.0183(11) -0.0036(9) 0.0080(9) -0.0027(9)
C14 0.0197(12) 0.0174(11) 0.0235(12) -0.0015(9) 0.0067(10) 0.0008(9)
C15 0.0164(12) 0.0231(12) 0.0358(14) -0.0083(11) 0.0104(11) -0.0019(10)
C16 0.0249(13) 0.0211(12) 0.0330(14) -0.0098(10) 0.0173(11) -0.0099(10)
C17 0.0317(14) 0.0169(11) 0.0243(12) -0.0004(10) 0.0126(11) -0.0031(10)
C18 0.0200(12) 0.0169(11) 0.0236(12) -0.0018(9) 0.0100(10) -0.0004(9)
C19 0.0185(12) 0.0179(11) 0.0192(11) 0.0022(9) 0.0078(9) 0.0019(9)
C20 0.0204(12) 0.0213(11) 0.0209(12) 0.0016(9) 0.0067(10) 0.0037(9)
C21 0.0236(13) 0.0246(12) 0.0237(13) -0.0073(10) 0.0049(10) -0.0007(10)
Ge2 0.01420(12) 0.01521(11) 0.01640(12) -0.00131(9) 0.00350(9) -0.00111(9)
F4 0.0272(9) 0.0845(14) 0.0365(9) 0.0081(10) 0.0086(8) 0.0074(9)
F5 0.0292(10) 0.1177(18) 0.0394(10) -0.0116(11) 0.0213(8) 0.0010(11)
F6 0.0491(13) 0.0932(17) 0.0625(13) -0.0290(12) 0.0081(10) -0.0312(12)
C22 0.0178(11) 0.0126(10) 0.0212(11) 0.0039(9) 0.0075(9) -0.0011(9)
C23 0.0233(12) 0.0155(11) 0.0234(12) 0.0009(9) 0.0117(10) -0.0045(9)
C24 0.0316(14) 0.0150(11) 0.0394(15) -0.0009(10) 0.0233(12) -0.0020(10)
C25 0.0207(13) 0.0172(11) 0.0531(17) 0.0090(12) 0.0177(12) 0.0029(10)
C26 0.0197(13) 0.0230(12) 0.0356(15) 0.0091(11) 0.0012(11) 0.0006(10)
C27 0.0220(12) 0.0195(11) 0.0223(12) 0.0005(10) 0.0053(10) -0.0011(10)
C28 0.0239(12) 0.0162(11) 0.0127(10) -0.0004(9) 0.0055(9) -0.0003(9)
C29 0.0232(12) 0.0215(11) 0.0175(11) 0.0027(9) 0.0069(10) -0.0016(10)
C30 0.0335(15) 0.0255(12) 0.0186(12) -0.0015(10) 0.0071(11) -0.0126(11)
C31 0.0572(19) 0.0149(11) 0.0204(12) -0.0010(10) 0.0176(12) -0.0036(12)
C32 0.0443(17) 0.0226(13) 0.0341(15) 0.0004(11) 0.0210(13) 0.0078(12)
C33 0.0243(13) 0.0222(12) 0.0284(13) -0.0001(10) 0.0091(11) 0.0009(10)
C34 0.0164(12) 0.0247(12) 0.0187(11) -0.0032(9) 0.0053(9) 0.0000(9)
C35 0.0191(12) 0.0274(13) 0.0241(12) -0.0014(10) 0.0062(10) 0.0008(10)
C36 0.0273(14) 0.0442(16) 0.0204(12) 0.0048(12) 0.0053(11) 0.0056(12)
C37 0.0215(14) 0.0593(19) 0.0200(13) -0.0095(13) 0.0022(11) -0.0051(13)
C38 0.0234(14) 0.0422(16) 0.0328(15) -0.0131(13) 0.0087(12) -0.0107(12)
C39 0.0266(14) 0.0288(13) 0.0246(13) -0.0045(11) 0.0071(11) -0.0049(11)
C40 0.0284(14) 0.0223(12) 0.0232(12) -0.0015(10) 0.0110(11) -0.0029(10)
C41 0.0324(15) 0.0466(17) 0.0241(13) -0.0009(12) 0.0110(12) -0.0055(13)
C42 0.0337(17) 0.070(2) 0.0330(16) -0.0089(16) 0.0122(13) -0.0093(16)

loop_
_atom_type_symbol
_atom_type_description
_atom_type_scat_dispersion_real
_atom_type_scat_dispersion_imag
_atom_type_scat_source
C C 0.0033 0.0016 'International Tables Vol C Tables 4.2.6.8 and 6.1.1.4'
H H 0.0000 0.0000 'International Tables Vol C Tables 4.2.6.8 and 6.1.1.4'
F F 0.0171 0.0103 'International Tables Vol C Tables 4.2.6.8 and 6.1.1.4'
Ge Ge 0.1547 1.8001 'International Tables Vol C Tables 4.2.6.8 and 6.1.1.4'

loop_
_geom_angle_atom_site_label_1
_geom_angle_atom_site_label_2
_geom_angle_atom_site_label_3
_geom_angle
C1 Ge1 C13 112.78(9)
C1 Ge1 C7 107.60(9)
C13 Ge1 C7 109.21(9)
C1 Ge1 C19 109.55(9)
C13 Ge1 C19 113.28(10)
C7 Ge1 C19 103.91(9)
C2 C1 C6 118.1(2)
C2 C1 Ge1 122.21(17)
C6 C1 Ge1 119.57(16)
C3 C2 C1 120.9(2)
C3 C2 H2 119.5
C1 C2 H2 119.5
C4 C3 C2 120.0(2)
C4 C3 H3 120.0
C2 C3 H3 120.0
C3 C4 C5 119.8(2)
C3 C4 H4 120.1
C5 C4 H4 120.1
C6 C5 C4 120.2(2)
C6 C5 H5 119.9
C4 C5 H5 119.9
C5 C6 C1 121.0(2)
C5 C6 H6 119.5
C1 C6 H6 119.5
C12 C7 C8 118.1(2)
C12 C7 Ge1 120.89(17)
C8 C7 Ge1 120.96(17)
C9 C8 C7 120.8(2)
C9 C8 H8 119.6
C7 C8 H8 119.6
C10 C9 C8 120.3(2)
C10 C9 H9 119.8
C8 C9 H9 119.8
C9 C10 C11 119.7(2)
C9 C10 H10 120.1
C11 C10 H10 120.1
C10 C11 C12 119.9(2)
C10 C11 H11 120.1
C12 C11 H11 120.1
C11 C12 C7 121.2(2)
C11 C12 H12 119.4
C7 C12 H12 119.4
C18 C13 C14 118.6(2)
C18 C13 Ge1 120.18(17)
C14 C13 Ge1 121.14(17)
C15 C14 C13 120.6(2)
C15 C14 H14 119.7
C13 C14 H14 119.7
C16 C15 C14 120.2(2)
C16 C15 H15 119.9
C14 C15 H15 119.9
C17 C16 C15 119.7(2)
C17 C16 H16 120.1
C15 C16 H16 120.1
C16 C17 C18 120.1(2)
C16 C17 H17 120.0
C18 C17 H17 120.0
C17 C18 C13 120.7(2)
C17 C18 H18 119.6
C13 C18 H18 119.6
C20 C19 Ge1 133.07(19)
C20 C19 H19 113.5
Ge1 C19 H19 113.5
C19 C20 C21 125.8(2)
C19 C20 H20 117.1
C21 C20 H20 117.1
F1 C21 F3 106.9(2)
F1 C21 F2 106.64(19)
F3 C21 F2 105.05(19)
F1 C21 C20 114.0(2)
F3 C21 C20 112.6(2)
F2 C21 C20 111.1(2)
C34 Ge2 C22 108.57(10)
C34 Ge2 C28 111.65(10)
C22 Ge2 C28 111.25(10)
C34 Ge2 C40 115.68(10)
C22 Ge2 C40 102.09(10)
C28 Ge2 C40 107.23(9)
C23 C22 C27 118.1(2)
C23 C22 Ge2 121.28(17)
C27 C22 Ge2 120.57(17)
C24 C23 C22 120.7(2)
C24 C23 H23 119.7
C22 C23 H23 119.7
C25 C24 C23 120.2(2)
C25 C24 H24 119.9
C23 C24 H24 119.9
C24 C25 C26 120.1(2)
C24 C25 H25 120.0
C26 C25 H25 120.0
C25 C26 C27 119.8(2)
C25 C26 H26 120.1
C27 C26 H26 120.1
C26 C27 C22 121.1(2)
C26 C27 H27 119.5
C22 C27 H27 119.5
C29 C28 C33 118.4(2)
C29 C28 Ge2 120.98(17)
C33 C28 Ge2 120.65(18)
C30 C29 C28 120.7(2)
C30 C29 H29 119.7
C28 C29 H29 119.7
C31 C30 C29 120.4(2)
C31 C30 H30 119.8
C29 C30 H30 119.8
C30 C31 C32 119.8(2)
C30 C31 H31 120.1
C32 C31 H31 120.1
C31 C32 C33 120.0(2)
C31 C32 H32 120.0
C33 C32 H32 120.0
C32 C33 C28 120.8(2)
C32 C33 H33 119.6
C28 C33 H33 119.6
C35 C34 C39 118.7(2)
C35 C34 Ge2 120.02(18)
C39 C34 Ge2 121.24(18)
C36 C35 C34 120.8(2)
C36 C35 H35 119.6
C34 C35 H35 119.6
C37 C36 C35 119.9(3)
C37 C36 H36 120.0
C35 C36 H36 120.0
C38 C37 C36 120.0(2)
C38 C37 H37 120.0
C36 C37 H37 120.0
C37 C38 C39 120.1(3)
C37 C38 H38 119.9
C39 C38 H38 119.9
C38 C39 C34 120.5(2)
C38 C39 H39 119.8
C34 C39 H39 119.8
C41 C40 Ge2 135.9(2)
C41 C40 H40 112.1
Ge2 C40 H40 112.1
C40 C41 C42 125.8(3)
C40 C41 H41 117.1
C42 C41 H41 117.1
F5 C42 F6 105.2(3)
F5 C42 F4 105.3(3)
F6 C42 F4 106.2(2)
F5 C42 C41 112.1(2)
F6 C42 C41 113.1(3)
F4 C42 C41 114.1(3)

loop_
_geom_bond_atom_site_label_1
_geom_bond_atom_site_label_2
_geom_bond_distance
Ge1 C1 1.943(2)
Ge1 C13 1.945(2)
Ge1 C7 1.950(2)
Ge1 C19 1.965(2)
F1 C21 1.335(3)
F2 C21 1.352(3)
F3 C21 1.346(3)
C1 C2 1.395(3)
C1 C6 1.399(3)
C2 C3 1.390(3)
C2 H2 0.9500
C3 C4 1.385(4)
C3 H3 0.9500
C4 C5 1.385(4)
C4 H4 0.9500
C5 C6 1.384(3)
C5 H5 0.9500
C6 H6 0.9500
C7 C12 1.394(3)
C7 C8 1.396(3)
C8 C9 1.390(3)
C8 H8 0.9500
C9 C10 1.383(4)
C9 H9 0.9500
C10 C11 1.386(4)
C10 H10 0.9500
C11 C12 1.392(3)
C11 H11 0.9500
C12 H12 0.9500
C13 C18 1.391(3)
C13 C14 1.396(3)
C14 C15 1.387(3)
C14 H14 0.9500
C15 C16 1.385(4)
C15 H15 0.9500
C16 C17 1.385(4)
C16 H16 0.9500
C17 C18 1.390(3)
C17 H17 0.9500
C18 H18 0.9500
C19 C20 1.325(3)
C19 H19 0.9500
C20 C21 1.476(3)
C20 H20 0.9500
Ge2 C34 1.937(2)
Ge2 C22 1.945(2)
Ge2 C28 1.951(2)
Ge2 C40 1.968(2)
F4 C42 1.356(4)
F5 C42 1.347(3)
F6 C42 1.354(4)
C22 C23 1.399(3)
C22 C27 1.399(3)
C23 C24 1.391(3)
C23 H23 0.9500
C24 C25 1.380(4)
C24 H24 0.9500
C25 C26 1.387(4)
C25 H25 0.9500
C26 C27 1.388(3)
C26 H26 0.9500
C27 H27 0.9500
C28 C29 1.392(3)
C28 C33 1.397(3)
C29 C30 1.388(3)
C29 H29 0.9500
C30 C31 1.381(4)
C30 H30 0.9500
C31 C32 1.383(4)
C31 H31 0.9500
C32 C33 1.390(4)
C32 H32 0.9500
C33 H33 0.9500
C34 C35 1.393(3)
C34 C39 1.399(3)
C35 C36 1.393(3)
C35 H35 0.9500
C36 C37 1.386(4)
C36 H36 0.9500
C37 C38 1.384(4)
C37 H37 0.9500
C38 C39 1.393(4)
C38 H38 0.9500
C39 H39 0.9500
C40 C41 1.323(4)
C40 H40 0.9500
C41 C42 1.462(4)
C41 H41 0.9500

loop_
_geom_torsion_atom_site_label_1
_geom_torsion_atom_site_label_2
_geom_torsion_atom_site_label_3
_geom_torsion_atom_site_label_4
_geom_torsion
C6 C1 C2 C3 -1.0(3)
Ge1 C1 C2 C3 175.13(17)
C1 C2 C3 C4 0.1(3)
C2 C3 C4 C5 1.2(4)
C3 C4 C5 C6 -1.6(4)
C4 C5 C6 C1 0.6(4)
C2 C1 C6 C5 0.7(3)
Ge1 C1 C6 C5 -175.60(18)
C12 C7 C8 C9 0.3(3)
Ge1 C7 C8 C9 -177.36(18)
C7 C8 C9 C10 -0.7(4)
C8 C9 C10 C11 0.7(4)
C9 C10 C11 C12 -0.4(4)
C10 C11 C12 C7 0.1(4)
C8 C7 C12 C11 -0.1(3)
Ge1 C7 C12 C11 177.64(17)
C18 C13 C14 C15 0.4(3)
Ge1 C13 C14 C15 -176.84(18)
C13 C14 C15 C16 -0.3(4)
C14 C15 C16 C17 -0.5(4)
C15 C16 C17 C18 1.1(4)
C16 C17 C18 C13 -0.9(3)
C14 C13 C18 C17 0.2(3)
Ge1 C13 C18 C17 177.46(17)
Ge1 C19 C20 C21 -2.2(4)
C19 C20 C21 F1 -23.1(3)
C19 C20 C21 F3 98.9(3)
C19 C20 C21 F2 -143.5(2)
C27 C22 C23 C24 0.3(3)
Ge2 C22 C23 C24 177.46(17)
C22 C23 C24 C25 -0.4(3)
C23 C24 C25 C26 0.3(4)
C24 C25 C26 C27 -0.1(4)
C25 C26 C27 C22 0.0(4)
C23 C22 C27 C26 -0.1(3)
Ge2 C22 C27 C26 -177.26(18)
C33 C28 C29 C30 0.1(3)
Ge2 C28 C29 C30 180.00(17)
C28 C29 C30 C31 -0.1(4)
C29 C30 C31 C32 0.0(4)
C30 C31 C32 C33 -0.1(4)
C31 C32 C33 C28 0.1(4)
C29 C28 C33 C32 -0.2(4)
Ge2 C28 C33 C32 179.96(19)
C39 C34 C35 C36 -1.1(4)
Ge2 C34 C35 C36 -177.68(19)
C34 C35 C36 C37 0.6(4)
C35 C36 C37 C38 0.2(4)
C36 C37 C38 C39 -0.3(4)
C37 C38 C39 C34 -0.2(4)
C35 C34 C39 C38 0.9(4)
Ge2 C34 C39 C38 177.45(19)
Ge2 C40 C41 C42 -2.0(5)
C40 C41 C42 F5 144.7(3)
C40 C41 C42 F6 -96.5(4)
C40 C41 C42 F4 25.1(5)
